data_4118251
loop_
_publ_author_name
'Jesse D. Sokolow'
'Elzbieta Trzop'
'Yang Chen'
'Jiji Tang'
'Laura J. Allen'
'Robert H. Crabtree'
'Jason B. Benedict'
'Philip Coppens'

_publ_section_title
;
 Binding Modes of Carboxylate- and Acetylacetonate-Linked Chromophores to
 Homodisperse Polyoxotitanate Nanoclusters
;
_journal_name_full 'Journal of the American Chemical Society'
_journal_page_first 11695
_journal_page_last 11700
_journal_paper_doi 10.1021/ja303692r
_journal_volume 134
_journal_year 2012
_chemical_formula_moiety 'C68 H140 O48 Ti17'
_chemical_formula_sum 'C68 H140 O48 Ti17'
_chemical_formula_weight 2540.10
_chemical_name_systematic
; 
 ? 
;
_space_group_IT_number 62
_symmetry_cell_setting orthorhombic
_symmetry_space_group_name_Hall '-P 2ac 2n'
_symmetry_space_group_name_H-M 'P n m a'
_atom_sites_solution_hydrogens geom
_atom_sites_solution_primary direct
_atom_sites_solution_secondary difmap
_audit_creation_method SHELXL-97
_cell_angle_alpha 90.00
_cell_angle_beta 90.00
_cell_angle_gamma 90.00
_cell_formula_units_Z 4
_cell_length_a 24.4999(14)
_cell_length_b 25.7959(14)
_cell_length_c 16.7621(9)
_cell_measurement_reflns_used 9974
_cell_measurement_temperature 90(2)
_cell_measurement_theta_max 29.73
_cell_measurement_theta_min 2.29
_cell_volume 10593.6(10)
_computing_cell_refinement 'Bruker SAINT'
_computing_data_collection 'Bruker APEX2'
_computing_data_reduction 'Bruker SAINT'
_computing_structure_refinement 'SHELXL-97 (Sheldrick, 2008)'
_computing_structure_solution 'SHELXS-97 (Sheldrick, 2008)'
_diffrn_ambient_temperature 90(2)
_diffrn_measured_fraction_theta_full 1.000
_diffrn_measured_fraction_theta_max 1.000
_diffrn_measurement_device_type 'Bruker SMART Apex II CCD Detector'
_diffrn_measurement_method \w
_diffrn_radiation_monochromator graphite
_diffrn_radiation_source 'rotating anode'
_diffrn_radiation_type MoK\a
_diffrn_radiation_wavelength 0.71073
_diffrn_reflns_av_R_equivalents 0.0412
_diffrn_reflns_av_sigmaI/netI 0.0156
_diffrn_reflns_limit_h_max 31
_diffrn_reflns_limit_h_min -31
_diffrn_reflns_limit_k_max 32
_diffrn_reflns_limit_k_min -32
_diffrn_reflns_limit_l_max 21
_diffrn_reflns_limit_l_min -21
_diffrn_reflns_number 185293
_diffrn_reflns_theta_full 25.00
_diffrn_reflns_theta_max 27.00
_diffrn_reflns_theta_min 1.45
_exptl_absorpt_coefficient_mu 1.286
_exptl_absorpt_correction_T_max 0.7461
_exptl_absorpt_correction_T_min 0.6995
_exptl_absorpt_correction_type multi-scan
_exptl_absorpt_process_details sadabs
_exptl_crystal_colour colorless
_exptl_crystal_density_diffrn 1.593
_exptl_crystal_description prism
_exptl_crystal_F_000 5224
_exptl_crystal_size_max 0.3
_exptl_crystal_size_mid 0.2
_exptl_crystal_size_min 0.2
_refine_diff_density_max 0.963
_refine_diff_density_min -0.783
_refine_diff_density_rms 0.085
_refine_ls_extinction_method none
_refine_ls_goodness_of_fit_ref 1.149
_refine_ls_hydrogen_treatment mixed
_refine_ls_matrix_type full
_refine_ls_number_parameters 810
_refine_ls_number_reflns 11817
_refine_ls_number_restraints 31
_refine_ls_restrained_S_all 1.167
_refine_ls_R_factor_all 0.0597
_refine_ls_R_factor_gt 0.0446
_refine_ls_shift/su_max 1.062
_refine_ls_shift/su_mean 0.017
_refine_ls_structure_factor_coef Fsqd
_refine_ls_weighting_details 'calc w=1/[\s^2^(Fo^2^)+(0.0414P)^2^+29.5665P] where P=(Fo^2^+2Fc^2^)/3'
_refine_ls_weighting_scheme calc
_refine_ls_wR_factor_gt 0.1097
_refine_ls_wR_factor_ref 0.1303
_reflns_number_gt 9778
_reflns_number_total 11817
_reflns_threshold_expression >2sigma(I)
_cod_data_source_file ja303692r_si_002.cif
_cod_data_source_block Ti17_acac
_cod_database_code 4118251

loop_
_symmetry_equiv_pos_as_xyz
'x, y, z'
'-x+1/2, -y, z+1/2'
'x+1/2, -y+1/2, -z+1/2'
'-x, y+1/2, -z'
'-x, -y, -z'
'x-1/2, y, -z-1/2'
'-x-1/2, y-1/2, z-1/2'
'x, -y-1/2, z'

loop_
_atom_site_label
_atom_site_type_symbol
_atom_site_fract_x
_atom_site_fract_y
_atom_site_fract_z
_atom_site_U_iso_or_equiv
_atom_site_adp_type
_atom_site_occupancy
_atom_site_symmetry_multiplicity
_atom_site_calc_flag
_atom_site_refinement_flags
_atom_site_disorder_assembly
_atom_site_disorder_group
C1A C 0.2693(4) -0.0186(4) 0.7055(7) 0.0622(17) Uani 0.734(8) 1 d P A 46
H1AA H 0.290(4) -0.019(4) 0.708(7) 0.093 Uiso 0.734(8) 1 d P A 46
H1AB H 0.297(4) -0.024(3) 0.654(6) 0.093 Uiso 0.734(8) 1 d P A 46
H1AC H 0.251(7) -0.024(6) 0.713(12) 0.093 Uiso 0.734(8) 1 d P A 46
C1B C 0.2409(18) -0.0128(13) 0.715(3) 0.094(11) Uiso 0.266(8) 1 d PD A 45
H1BA H 0.272(14) -0.018(13) 0.75(2) 0.141 Uiso 0.266(8) 1 d P A 45
H5B H 0.280(13) 0.057(13) 0.65(2) 0.141 Uiso 0.266(8) 1 d P A 45
H1BB H 0.242(15) -0.053(13) 0.70(2) 0.141 Uiso 0.266(8) 1 d P A 45
C2A C 0.2346(3) 0.0284(2) 0.6899(3) 0.0348(13) Uani 0.734(8) 1 d P A 46
C2B C 0.2150(13) 0.0391(10) 0.7131(18) 0.074(8) Uiso 0.266(8) 1 d PD A 45
C3A C 0.1795(2) 0.0299(2) 0.7132(4) 0.0433(15) Uani 0.734(8) 1 d P A 46
H3A H 0.1633 -0.0006 0.7343 0.052 Uiso 0.734(8) 1 calc PR A 46
C3B C 0.1727(10) 0.0570(10) 0.7556(17) 0.080(7) Uiso 0.266(8) 1 d P A 45
H3B H 0.1595 0.0354 0.7972 0.096 Uiso 0.266(8) 1 calc PR A 45
C4A C 0.1487(2) 0.0735(3) 0.7065(4) 0.0442(16) Uani 0.734(8) 1 d P A 46
C4B C 0.1469(9) 0.1033(9) 0.7449(14) 0.066(6) Uiso 0.266(8) 1 d P A 45
C5A C 0.0918(3) 0.0750(3) 0.7384(5) 0.0622(17) Uani 0.734(8) 1 d P A 46
H5AA H 0.0658 0.0746 0.6939 0.093 Uiso 0.734(8) 1 calc PR A 46
H5AB H 0.0866 0.1068 0.7697 0.093 Uiso 0.734(8) 1 calc PR A 46
H5AC H 0.0855 0.0447 0.7724 0.093 Uiso 0.734(8) 1 calc PR A 46
C5B C 0.0962(12) 0.1188(13) 0.7937(18) 0.105(10) Uiso 0.266(8) 1 d P A 45
H5BA H 0.0641 0.1194 0.7588 0.158 Uiso 0.266(8) 1 calc PR A 45
H5BB H 0.1018 0.1533 0.8168 0.158 Uiso 0.266(8) 1 calc PR A 45
H5BC H 0.0905 0.0936 0.8366 0.158 Uiso 0.266(8) 1 calc PR A 45
C6 C 0.1645(4) 0.2500 0.8140(4) 0.090(3) Uani 1 2 d SU . .
H6 H 0.1237 0.2500 0.8139 0.108 Uiso 1 2 calc SR . .
C7 C 0.1827(5) 0.20133(19) 0.8521(5) 0.184(5) Uani 1 1 d DU . .
H7A H 0.2142 0.2084 0.8864 0.276 Uiso 1 1 calc R . .
H7B H 0.1930 0.1763 0.8109 0.276 Uiso 1 1 calc R . .
H7C H 0.1529 0.1871 0.8844 0.276 Uiso 1 1 calc R . .
C8 C 0.4126(2) 0.2500 0.7451(3) 0.0562(18) Uani 1 2 d SD . .
H8 H 0.4189 0.2880 0.7524 0.067 Uiso 0.50 1 calc PR . .
C9 C 0.3969(4) 0.2347(4) 0.8247(5) 0.054(3) Uani 0.50 1 d P . .
H9A H 0.3888 0.1975 0.8254 0.080 Uiso 0.50 1 calc PR . .
H9B H 0.3643 0.2541 0.8409 0.080 Uiso 0.50 1 calc PR . .
H9C H 0.4268 0.2421 0.8617 0.080 Uiso 0.50 1 calc PR . .
C10 C 0.4639(3) 0.2339(4) 0.7093(6) 0.061(4) Uani 0.50 1 d P . .
H10A H 0.4676 0.2499 0.6566 0.091 Uiso 1 2 calc SR . .
H10B H 0.4644 0.1961 0.7039 0.091 Uiso 0.50 1 calc PR . .
H10C H 0.4942 0.2449 0.7434 0.091 Uiso 0.50 1 calc PR . .
C11A C 0.3747(2) 0.4059(2) 0.7411(4) 0.0500(16) Uani 0.852(15) 1 d P B 58
H11A H 0.3614 0.4356 0.7079 0.060 Uiso 0.852(15) 1 calc PR B 58
C11B C 0.3568(17) 0.3929(13) 0.7604(16) 0.071(8) Uiso 0.148(15) 1 d PD B 57
H11B H 0.3231 0.4130 0.7467 0.085 Uiso 0.148(15) 1 calc PR B 57
C12A C 0.3379(3) 0.4005(4) 0.8129(4) 0.075(3) Uani 0.852(15) 1 d P B 58
H12A H 0.3356 0.4338 0.8408 0.112 Uiso 0.852(15) 1 calc PR B 58
H12B H 0.3528 0.3742 0.8491 0.112 Uiso 0.852(15) 1 calc PR B 58
H12C H 0.3014 0.3899 0.7955 0.112 Uiso 0.852(15) 1 calc PR B 58
C12B C 0.3502(18) 0.3673(19) 0.838(2) 0.071(8) Uiso 0.148(15) 1 d PD B 57
H12D H 0.3834 0.3479 0.8506 0.106 Uiso 0.148(15) 1 calc PR B 57
H12E H 0.3191 0.3434 0.8354 0.106 Uiso 0.148(15) 1 calc PR B 57
H12F H 0.3436 0.3935 0.8790 0.106 Uiso 0.148(15) 1 calc PR B 57
C13A C 0.4344(3) 0.4160(3) 0.7641(4) 0.063(2) Uani 0.852(15) 1 d P B 58
H13A H 0.4368 0.4481 0.7951 0.094 Uiso 0.852(15) 1 calc PR B 58
H13B H 0.4566 0.4192 0.7157 0.094 Uiso 0.852(15) 1 calc PR B 58
H13C H 0.4480 0.3870 0.7963 0.094 Uiso 0.852(15) 1 calc PR B 58
C13B C 0.403(2) 0.4282(16) 0.773(3) 0.071(8) Uiso 0.148(15) 1 d PD B 57
H13D H 0.3933 0.4535 0.8141 0.106 Uiso 0.148(15) 1 calc PR B 57
H13E H 0.4108 0.4463 0.7228 0.106 Uiso 0.148(15) 1 calc PR B 57
H13F H 0.4348 0.4083 0.7896 0.106 Uiso 0.148(15) 1 calc PR B 57
C14 C 0.51860(12) 0.2500 0.4261(3) 0.0460(14) Uani 1 2 d SD B .
H14 H 0.5246 0.2865 0.4080 0.055 Uiso 0.50 1 calc PR . .
C15 C 0.5485(2) 0.2500 0.5041(4) 0.0467(14) Uani 1 2 d S . .
H15A H 0.592(3) 0.2500 0.494(4) 0.06(2) Uiso 1 2 d S . .
H15B H 0.537(2) 0.2214(18) 0.536(3) 0.064(15) Uiso 1 1 d . . .
C16 C 0.5378(3) 0.2222(3) 0.3600(5) 0.0401(18) Uani 0.50 1 d P . .
H16A H 0.5757 0.2321 0.3490 0.060 Uiso 0.50 1 calc PR . .
H16B H 0.5152 0.2301 0.3134 0.060 Uiso 0.50 1 calc PR . .
H16C H 0.5361 0.1850 0.3714 0.060 Uiso 0.50 1 calc PR . .
C17A C 0.4800(2) 0.3928(2) 0.5294(4) 0.0388(15) Uani 0.742(11) 1 d P B 56
H17A H 0.4752 0.3709 0.5782 0.047 Uiso 0.742(11) 1 calc PR B 56
C17B C 0.4883(10) 0.4047(9) 0.4938(12) 0.064(5) Uiso 0.258(11) 1 d PD B 55
H17B H 0.5167 0.4210 0.4592 0.077 Uiso 0.258(11) 1 calc PR B 55
C18A C 0.5383(2) 0.4087(3) 0.5241(5) 0.059(2) Uani 0.742(11) 1 d P B 56
H18A H 0.5445 0.4268 0.4734 0.089 Uiso 0.742(11) 1 calc PR B 56
H18B H 0.5616 0.3780 0.5268 0.089 Uiso 0.742(11) 1 calc PR B 56
H18C H 0.5470 0.4320 0.5685 0.089 Uiso 0.742(11) 1 calc PR B 56
C18B C 0.5126(9) 0.3848(8) 0.5684(11) 0.064(5) Uiso 0.258(11) 1 d PD B 55
H18D H 0.5281 0.4137 0.5989 0.096 Uiso 0.258(11) 1 calc PR B 55
H18E H 0.5415 0.3599 0.5556 0.096 Uiso 0.258(11) 1 calc PR B 55
H18F H 0.4844 0.3676 0.6003 0.096 Uiso 0.258(11) 1 calc PR B 55
C19A C 0.4396(3) 0.4370(3) 0.5329(5) 0.0397(17) Uani 0.742(11) 1 d P B 56
H19A H 0.4496 0.4606 0.5763 0.060 Uiso 0.742(11) 1 calc PR B 56
H19B H 0.4029 0.4232 0.5424 0.060 Uiso 0.742(11) 1 calc PR B 56
H19C H 0.4401 0.4558 0.4821 0.060 Uiso 0.742(11) 1 calc PR B 56
C19B C 0.4449(14) 0.4416(13) 0.513(2) 0.064(5) Uiso 0.258(11) 1 d PD B 55
H19D H 0.4192 0.4258 0.5502 0.096 Uiso 0.258(11) 1 calc PR B 55
H19E H 0.4255 0.4510 0.4635 0.096 Uiso 0.258(11) 1 calc PR B 55
H19F H 0.4608 0.4728 0.5366 0.096 Uiso 0.258(11) 1 calc PR B 55
C20 C 0.4263(3) 0.2334(3) 0.1282(4) 0.052(2) Uani 0.50 1 d PD B .
H20 H 0.4161 0.1959 0.1267 0.062 Uiso 0.50 1 calc PR . .
C21 C 0.4026(4) 0.2500 0.0489(4) 0.139(6) Uani 1 2 d SD . .
H21A H 0.3773 0.2790 0.0572 0.209 Uiso 0.50 1 calc PR C -1
H21B H 0.3829 0.2208 0.0249 0.209 Uiso 0.50 1 calc PR C -1
H21C H 0.4321 0.2609 0.0133 0.209 Uiso 0.50 1 calc PR C -1
C22 C 0.4800(4) 0.2284(5) 0.1434(7) 0.083(4) Uani 0.50 1 d PD . .
H22A H 0.4899 0.1916 0.1429 0.125 Uiso 0.50 1 calc PR . .
H22B H 0.4882 0.2432 0.1959 0.125 Uiso 0.50 1 calc PR . .
H22C H 0.5010 0.2468 0.1025 0.125 Uiso 0.50 1 calc PR . .
C23A C 0.2023(4) 0.3287(4) 0.1341(4) 0.047(2) Uani 0.623(16) 1 d P B 52
H23A H 0.1903 0.2916 0.1352 0.056 Uiso 0.623(16) 1 calc PR B 52
C23B C 0.2256(6) 0.3481(6) 0.1214(8) 0.047(2) Uiso 0.377(16) 1 d P B 51
H23B H 0.2460 0.3816 0.1161 0.056 Uiso 0.377(16) 1 calc PR B 51
C24A C 0.2515(4) 0.3311(5) 0.0845(5) 0.062(2) Uani 0.623(16) 1 d P B 52
H24A H 0.2442 0.3146 0.0329 0.092 Uiso 0.623(16) 1 calc PR B 52
H24B H 0.2814 0.3129 0.1113 0.092 Uiso 0.623(16) 1 calc PR B 52
H24C H 0.2617 0.3674 0.0760 0.092 Uiso 0.623(16) 1 calc PR B 52
C24B C 0.2629(6) 0.3058(6) 0.0840(8) 0.047(2) Uiso 0.377(16) 1 d P B 51
H24D H 0.2741 0.3167 0.0304 0.070 Uiso 0.377(16) 1 calc PR B 51
H24E H 0.2428 0.2731 0.0805 0.070 Uiso 0.377(16) 1 calc PR B 51
H24F H 0.2953 0.3011 0.1175 0.070 Uiso 0.377(16) 1 calc PR B 51
C25A C 0.1551(4) 0.3602(4) 0.0998(6) 0.062(2) Uani 0.623(16) 1 d P B 52
H25A H 0.1666 0.3962 0.0924 0.092 Uiso 0.623(16) 1 calc PR B 52
H25B H 0.1240 0.3590 0.1366 0.092 Uiso 0.623(16) 1 calc PR B 52
H25C H 0.1442 0.3455 0.0482 0.092 Uiso 0.623(16) 1 calc PR B 52
C25B C 0.1730(6) 0.3557(6) 0.0786(9) 0.047(2) Uiso 0.377(16) 1 d P B 51
H25D H 0.1800 0.3701 0.0256 0.070 Uiso 0.377(16) 1 calc PR B 51
H25E H 0.1498 0.3796 0.1090 0.070 Uiso 0.377(16) 1 calc PR B 51
H25F H 0.1543 0.3222 0.0732 0.070 Uiso 0.377(16) 1 calc PR B 51
C26A C 0.1280(3) 0.3822(3) 0.3269(4) 0.0398(16) Uani 0.656(9) 1 d P B 50
H26A H 0.1425 0.3916 0.2730 0.048 Uiso 0.656(9) 1 calc PR B 50
C26B C 0.1146(7) 0.3605(6) 0.3211(9) 0.041(4) Uiso 0.344(9) 1 d P B 49
H26B H 0.0869 0.3664 0.3641 0.049 Uiso 0.344(9) 1 calc PR B 49
C27A C 0.0766(3) 0.3505(3) 0.3133(4) 0.054(2) Uani 0.656(9) 1 d P B 50
H27A H 0.0588 0.3437 0.3646 0.080 Uiso 0.656(9) 1 calc PR B 50
H27B H 0.0861 0.3176 0.2877 0.080 Uiso 0.656(9) 1 calc PR B 50
H27C H 0.0516 0.3699 0.2787 0.080 Uiso 0.656(9) 1 calc PR B 50
C27B C 0.0892(7) 0.3265(7) 0.2625(11) 0.072(5) Uiso 0.344(9) 1 d P B 49
H27D H 0.0552 0.3423 0.2433 0.108 Uiso 0.344(9) 1 calc PR B 49
H27E H 0.0810 0.2929 0.2873 0.108 Uiso 0.344(9) 1 calc PR B 49
H27F H 0.1141 0.3213 0.2175 0.108 Uiso 0.344(9) 1 calc PR B 49
C28A C 0.1210(3) 0.4318(3) 0.3722(5) 0.063(2) Uani 0.656(9) 1 d P B 50
H28A H 0.0976 0.4554 0.3417 0.094 Uiso 0.656(9) 1 calc PR B 50
H28B H 0.1568 0.4479 0.3806 0.094 Uiso 0.656(9) 1 calc PR B 50
H28C H 0.1041 0.4244 0.4239 0.094 Uiso 0.656(9) 1 calc PR B 50
C28B C 0.1330(6) 0.4139(6) 0.2928(10) 0.061(4) Uiso 0.344(9) 1 d P B 49
H28D H 0.1595 0.4100 0.2495 0.091 Uiso 0.344(9) 1 calc PR B 49
H28E H 0.1499 0.4326 0.3373 0.091 Uiso 0.344(9) 1 calc PR B 49
H28F H 0.1013 0.4335 0.2735 0.091 Uiso 0.344(9) 1 calc PR B 49
C29A C 0.0528(3) 0.3183(4) 0.5331(5) 0.056(3) Uani 0.517(8) 1 d P B 64
H29A H 0.0422 0.2897 0.4958 0.067 Uiso 0.517(8) 1 calc PR B 64
C29B C 0.0635(5) 0.3634(5) 0.5558(9) 0.091(5) Uani 0.483(8) 1 d PD B 63
H29B H 0.0748 0.3549 0.6116 0.110 Uiso 0.483(8) 1 calc PR B 63
C30A C 0.0069(4) 0.3586(5) 0.5321(7) 0.056(3) Uani 0.517(8) 1 d PU B 64
H30A H -0.0276 0.3421 0.5472 0.084 Uiso 0.517(8) 1 calc PR B 64
H30B H 0.0035 0.3732 0.4783 0.084 Uiso 0.517(8) 1 calc PR B 64
H30C H 0.0154 0.3864 0.5700 0.084 Uiso 0.517(8) 1 calc PR B 64
C30B C 0.0089(9) 0.3391(8) 0.5418(17) 0.135(7) Uani 0.483(8) 1 d P B 63
H30D H -0.0182 0.3551 0.5769 0.203 Uiso 0.483(8) 1 calc PR B 63
H30E H 0.0110 0.3018 0.5531 0.203 Uiso 0.483(8) 1 calc PR B 63
H30F H -0.0019 0.3442 0.4860 0.203 Uiso 0.483(8) 1 calc PR B 63
C31A C 0.0619(4) 0.2944(5) 0.6144(6) 0.068(3) Uani 0.517(8) 1 d P B 64
H31A H 0.0698 0.3218 0.6532 0.102 Uiso 0.517(8) 1 calc PR B 64
H31B H 0.0928 0.2704 0.6120 0.102 Uiso 0.517(8) 1 calc PR B 64
H31C H 0.0290 0.2756 0.6308 0.102 Uiso 0.517(8) 1 calc PR B 64
C31B C 0.0686(6) 0.4198(5) 0.5456(13) 0.135(7) Uani 0.483(8) 1 d PD B 63
H31D H 0.0544 0.4297 0.4931 0.203 Uiso 0.483(8) 1 calc PR B 63
H31E H 0.1071 0.4298 0.5496 0.203 Uiso 0.483(8) 1 calc PR B 63
H31F H 0.0476 0.4375 0.5873 0.203 Uiso 0.483(8) 1 calc PR B 63
C32A C 0.4913(2) 0.4593(2) 0.3088(4) 0.0462(17) Uani 0.783(13) 1 d P . 54
H32A H 0.5119 0.4331 0.3385 0.069 Uiso 0.783(13) 1 calc PR . 54
H32B H 0.4806 0.4874 0.3449 0.069 Uiso 0.783(13) 1 calc PR . 54
H32C H 0.5142 0.4733 0.2660 0.069 Uiso 0.783(13) 1 calc PR . 54
C32B C 0.4624(13) 0.4812(12) 0.2862(18) 0.075(9) Uiso 0.217(13) 1 d P . 53
H32D H 0.4923 0.4616 0.3107 0.112 Uiso 0.217(13) 1 calc PR . 53
H32E H 0.4453 0.5034 0.3265 0.112 Uiso 0.217(13) 1 calc PR . 53
H32F H 0.4769 0.5028 0.2430 0.112 Uiso 0.217(13) 1 calc PR . 53
C33A C 0.4414(2) 0.43507(18) 0.2735(4) 0.0348(13) Uani 0.783(13) 1 d P . 54
C33B C 0.4209(11) 0.4445(10) 0.2534(15) 0.048(5) Uiso 0.217(13) 1 d P . 53
C34A C 0.4366(3) 0.4274(2) 0.1919(4) 0.0411(15) Uani 0.783(13) 1 d P . 54
H34A H 0.4665 0.4359 0.1582 0.049 Uiso 0.783(13) 1 calc PR . 54
C34B C 0.4159(13) 0.4333(12) 0.1741(16) 0.051(7) Uiso 0.217(13) 1 d P . 53
H34B H 0.4404 0.4510 0.1397 0.061 Uiso 0.217(13) 1 calc PR . 53
C35A C 0.3890(3) 0.4075(3) 0.1585(4) 0.0391(17) Uani 0.783(13) 1 d P . 54
C35B C 0.3796(14) 0.3996(14) 0.137(2) 0.048(5) Uiso 0.217(13) 1 d P . 53
C36A C 0.3790(3) 0.4109(4) 0.0698(4) 0.059(2) Uani 0.783(13) 1 d P . 54
H36A H 0.3467 0.4324 0.0598 0.088 Uiso 0.783(13) 1 calc PR . 54
H36B H 0.3730 0.3761 0.0482 0.088 Uiso 0.783(13) 1 calc PR . 54
H36C H 0.4108 0.4266 0.0438 0.088 Uiso 0.783(13) 1 calc PR . 54
C36B C 0.3705(18) 0.3917(14) 0.053(2) 0.072(11) Uiso 0.217(13) 1 d P . 53
H36D H 0.3357 0.4075 0.0374 0.108 Uiso 0.217(13) 1 calc PR . 53
H36E H 0.3694 0.3544 0.0415 0.108 Uiso 0.217(13) 1 calc PR . 53
H36F H 0.4003 0.4077 0.0225 0.108 Uiso 0.217(13) 1 calc PR . 53
C37 C 0.2860(2) 0.50181(19) 0.4328(4) 0.0691(15) Uani 1 1 d . B .
H37 H 0.2753 0.4974 0.3756 0.083 Uiso 1 1 calc R . .
C38 C 0.2410(3) 0.5292(2) 0.4733(4) 0.0827(19) Uani 1 1 d . . .
H38A H 0.2508 0.5352 0.5293 0.124 Uiso 1 1 calc R . .
H38B H 0.2078 0.5080 0.4708 0.124 Uiso 1 1 calc R . .
H38C H 0.2344 0.5625 0.4469 0.124 Uiso 1 1 calc R . .
C39 C 0.3392(3) 0.5315(2) 0.4342(4) 0.0824(18) Uani 1 1 d . . .
H39A H 0.3338 0.5656 0.4097 0.124 Uiso 1 1 calc R . .
H39B H 0.3669 0.5122 0.4042 0.124 Uiso 1 1 calc R . .
H39C H 0.3513 0.5358 0.4895 0.124 Uiso 1 1 calc R . .
O1 O 0.25042(9) 0.19351(9) 0.43113(13) 0.0268(5) Uani 1 1 d . . .
O2 O 0.29886(12) 0.2500 0.57348(18) 0.0225(6) Uani 1 2 d S . .
O3 O 0.35605(12) 0.2500 0.42017(17) 0.0199(6) Uani 1 2 d S . .
O4 O 0.20922(10) 0.11554(10) 0.50915(17) 0.0393(6) Uani 1 1 d . . .
O5A O 0.2584(2) 0.0666(2) 0.6577(3) 0.0411(12) Uani 0.734(8) 1 d P A 46
O5B O 0.2397(7) 0.0713(8) 0.6567(12) 0.052(6) Uiso 0.266(8) 1 d P A 45
O6A O 0.16582(17) 0.1161(2) 0.6757(3) 0.0409(11) Uani 0.734(8) 1 d P A 46
O6B O 0.1618(7) 0.1365(7) 0.6926(10) 0.055(5) Uiso 0.266(8) 1 d P A 45
O7 O 0.26715(10) 0.18699(10) 0.68342(14) 0.0329(5) Uani 1 1 d . . .
O8 O 0.18175(15) 0.2500 0.7345(2) 0.0428(9) Uani 1 2 d S . .
O9 O 0.19446(9) 0.30076(10) 0.58095(14) 0.0315(5) Uani 1 1 d . . .
O10 O 0.36733(14) 0.2500 0.68958(19) 0.0335(8) Uani 1 2 d SD . .
O11 O 0.37205(11) 0.36022(11) 0.69523(16) 0.0412(6) Uani 1 1 d D . .
O12 O 0.39496(9) 0.30807(9) 0.55082(13) 0.0266(5) Uani 1 1 d . . .
O13 O 0.30084(10) 0.36074(9) 0.56285(15) 0.0314(5) Uani 1 1 d . . .
O14 O 0.46128(11) 0.2500 0.43893(19) 0.0255(7) Uani 1 2 d SD . .
O15 O 0.46741(10) 0.36089(9) 0.45855(16) 0.0351(6) Uani 1 1 d . . .
O16 O 0.40667(9) 0.31221(8) 0.32304(13) 0.0256(5) Uani 1 1 d . . .
O17 O 0.35271(9) 0.36052(9) 0.42689(14) 0.0288(5) Uani 1 1 d . . .
O18 O 0.39051(15) 0.2500 0.1881(2) 0.0390(9) Uani 1 2 d SD . .
O19 O 0.30920(9) 0.30135(10) 0.28323(14) 0.0308(5) Uani 1 1 d . . .
O20 O 0.21401(14) 0.2500 0.2964(2) 0.0384(9) Uani 1 2 d S . .
O21 O 0.21450(12) 0.34154(14) 0.20772(17) 0.0532(8) Uani 1 1 d . . .
O22 O 0.16685(11) 0.34488(13) 0.36222(17) 0.0491(8) Uani 1 1 d . . .
O23 O 0.27532(11) 0.38550(10) 0.34001(16) 0.0398(6) Uani 1 1 d . . .
O24 O 0.15311(14) 0.2500 0.4537(2) 0.0362(8) Uani 1 2 d S . .
O25 O 0.10070(11) 0.34016(12) 0.50431(18) 0.0467(7) Uani 1 1 d . . .
O26 O 0.35062(11) 0.38407(13) 0.19706(17) 0.0492(8) Uani 1 1 d . . .
O27 O 0.40182(12) 0.42261(10) 0.32054(18) 0.0464(7) Uani 1 1 d . . .
O28 O 0.29230(13) 0.45331(10) 0.4646(2) 0.0504(8) Uani 1 1 d . . .
Ti1 Ti 0.28889(3) 0.2500 0.46457(4) 0.01945(16) Uani 1 2 d S . .
Ti2 Ti 0.23111(3) 0.13762(3) 0.61433(4) 0.03586(16) Uani 1 1 d . . .
Ti3 Ti 0.22765(3) 0.2500 0.65330(5) 0.02925(19) Uani 1 2 d S . .
Ti4 Ti 0.34296(2) 0.31371(2) 0.62961(4) 0.02756(14) Uani 1 1 d . . .
Ti5 Ti 0.41397(2) 0.31372(2) 0.44725(3) 0.02290(13) Uani 1 1 d . . .
Ti6 Ti 0.36855(3) 0.2500 0.28890(5) 0.02512(18) Uani 1 2 d S . .
Ti7 Ti 0.23314(3) 0.31827(3) 0.30392(4) 0.03540(16) Uani 1 1 d . . .
Ti8 Ti 0.16680(3) 0.31821(3) 0.47522(4) 0.03553(16) Uani 1 1 d . . .
Ti9 Ti 0.34780(3) 0.36250(2) 0.31406(4) 0.03214(15) Uani 1 1 d . . .
Ti10 Ti 0.28051(3) 0.38546(2) 0.45677(4) 0.03423(16) Uani 1 1 d . . .

loop_
_atom_site_aniso_label
_atom_site_aniso_U_11
_atom_site_aniso_U_22
_atom_site_aniso_U_33
_atom_site_aniso_U_23
_atom_site_aniso_U_13
_atom_site_aniso_U_12
C1A 0.048(3) 0.056(3) 0.082(4) 0.036(3) 0.019(3) 0.002(2)
C2A 0.050(3) 0.025(3) 0.030(3) 0.007(2) 0.008(2) -0.013(2)
C3A 0.036(3) 0.045(3) 0.049(3) 0.015(3) 0.000(2) -0.018(2)
C4A 0.032(3) 0.058(4) 0.042(3) 0.015(3) 0.005(2) -0.012(3)
C5A 0.048(3) 0.056(3) 0.082(4) 0.036(3) 0.019(3) 0.002(2)
C6 0.080(6) 0.157(9) 0.034(4) 0.000 0.017(4) 0.000
C7 0.244(10) 0.232(10) 0.076(5) 0.061(6) 0.048(6) 0.100(8)
C8 0.040(3) 0.101(6) 0.028(3) 0.000 -0.013(2) 0.000
C9 0.056(5) 0.072(8) 0.033(4) -0.005(4) -0.010(3) 0.007(4)
C10 0.030(4) 0.100(11) 0.052(5) -0.016(5) -0.013(3) 0.006(4)
C11A 0.056(4) 0.047(3) 0.047(3) -0.029(2) 0.000(2) -0.013(2)
C12A 0.076(4) 0.100(6) 0.048(4) -0.041(4) 0.013(3) -0.010(4)
C13A 0.063(4) 0.071(4) 0.055(4) -0.025(3) -0.002(3) -0.033(3)
C14 0.024(3) 0.075(4) 0.039(3) 0.000 0.002(2) 0.000
C15 0.031(3) 0.056(4) 0.053(4) 0.000 -0.013(3) 0.000
C16 0.025(3) 0.045(4) 0.050(5) 0.002(4) 0.013(3) 0.002(3)
C17A 0.032(3) 0.036(3) 0.049(3) -0.017(2) -0.007(2) 0.001(2)
C18A 0.036(3) 0.048(4) 0.094(6) -0.023(4) -0.006(3) -0.010(3)
C19A 0.042(3) 0.025(3) 0.051(5) -0.009(3) 0.007(3) -0.005(2)
C20 0.057(5) 0.061(6) 0.037(4) -0.001(3) 0.013(4) 0.006(4)
C21 0.084(7) 0.297(19) 0.036(4) 0.000 0.007(4) 0.000
C22 0.081(8) 0.106(10) 0.064(7) -0.019(6) 0.022(6) -0.010(6)
C23A 0.051(5) 0.049(4) 0.040(4) -0.001(3) -0.018(3) 0.011(4)
C24A 0.065(4) 0.078(5) 0.042(3) 0.006(3) -0.010(3) 0.015(4)
C25A 0.065(4) 0.078(5) 0.042(3) 0.006(3) -0.010(3) 0.015(4)
C26A 0.029(3) 0.047(4) 0.043(4) 0.014(3) -0.009(3) 0.012(3)
C27A 0.028(3) 0.082(5) 0.051(4) 0.009(4) -0.011(3) 0.005(3)
C28A 0.065(5) 0.049(4) 0.074(5) 0.016(4) -0.008(4) 0.020(4)
C29A 0.027(4) 0.094(8) 0.047(5) -0.004(5) 0.008(3) -0.010(4)
C29B 0.042(6) 0.099(10) 0.132(13) -0.061(9) 0.003(7) 0.018(6)
C30A 0.022(4) 0.092(7) 0.054(5) -0.015(5) 0.009(3) 0.018(5)
C30B 0.067(7) 0.090(9) 0.248(19) -0.058(11) -0.002(9) 0.034(7)
C31A 0.040(5) 0.109(9) 0.056(6) 0.014(6) 0.012(4) -0.017(5)
C31B 0.067(7) 0.090(9) 0.248(19) -0.058(11) -0.002(9) 0.034(7)
C32A 0.038(3) 0.038(3) 0.062(4) 0.003(3) 0.012(3) -0.006(2)
C33A 0.031(3) 0.024(2) 0.050(3) 0.009(2) 0.006(2) 0.0040(19)
C34A 0.031(3) 0.045(3) 0.047(3) 0.016(3) 0.008(3) 0.005(2)
C35A 0.041(4) 0.048(4) 0.028(3) 0.014(3) 0.004(3) 0.007(3)
C36A 0.046(4) 0.095(7) 0.034(3) 0.028(4) 0.004(3) -0.005(4)
C37 0.079(4) 0.039(2) 0.089(4) 0.007(3) -0.004(3) 0.005(2)
C38 0.094(5) 0.063(4) 0.091(4) -0.010(3) -0.010(4) 0.032(3)
C39 0.099(5) 0.060(3) 0.088(4) -0.001(3) 0.002(4) -0.015(3)
O1 0.0233(11) 0.0301(12) 0.0268(11) -0.0030(9) 0.0014(9) -0.0047(9)
O2 0.0193(14) 0.0263(15) 0.0218(15) 0.000 0.0012(12) 0.000
O3 0.0211(14) 0.0190(14) 0.0197(14) 0.000 -0.0018(11) 0.000
O4 0.0342(13) 0.0353(14) 0.0485(16) -0.0003(12) 0.0074(12) -0.0150(11)
O5A 0.035(3) 0.035(2) 0.053(3) 0.0207(19) 0.013(2) -0.002(2)
O6A 0.037(2) 0.041(3) 0.045(2) 0.010(2) 0.0162(18) -0.0069(19)
O7 0.0309(12) 0.0426(14) 0.0252(12) 0.0090(10) 0.0043(10) -0.0019(11)
O8 0.0319(19) 0.071(3) 0.0254(18) 0.000 0.0086(15) 0.000
O9 0.0251(11) 0.0402(13) 0.0292(12) -0.0023(10) 0.0040(9) 0.0050(10)
O10 0.0286(17) 0.051(2) 0.0211(16) 0.000 -0.0040(13) 0.000
O11 0.0395(14) 0.0480(16) 0.0359(14) -0.0219(12) 0.0024(11) -0.0080(12)
O12 0.0254(11) 0.0286(12) 0.0257(11) -0.0042(9) -0.0003(9) -0.0021(9)
O13 0.0325(12) 0.0251(12) 0.0367(13) -0.0059(10) 0.0067(10) 0.0024(10)
O14 0.0207(15) 0.0286(16) 0.0272(16) 0.000 0.0024(12) 0.000
O15 0.0307(12) 0.0244(12) 0.0503(15) -0.0095(11) 0.0030(11) -0.0059(10)
O16 0.0257(11) 0.0248(11) 0.0263(11) 0.0051(9) 0.0028(9) 0.0005(9)
O17 0.0296(12) 0.0210(11) 0.0359(13) 0.0013(9) 0.0043(10) 0.0010(9)
O18 0.037(2) 0.060(2) 0.0202(16) 0.000 0.0032(14) 0.000
O19 0.0269(12) 0.0405(13) 0.0251(11) 0.0086(10) -0.0018(9) 0.0045(10)
O20 0.0221(16) 0.067(3) 0.0261(17) 0.000 -0.0044(14) 0.000
O21 0.0376(15) 0.085(2) 0.0372(15) 0.0260(16) -0.0082(12) 0.0037(15)
O22 0.0305(14) 0.074(2) 0.0424(16) 0.0209(15) 0.0009(12) 0.0218(14)
O23 0.0363(14) 0.0382(14) 0.0448(15) 0.0187(12) 0.0059(11) 0.0145(11)
O24 0.0219(16) 0.059(2) 0.0280(17) 0.000 0.0020(14) 0.000
O25 0.0283(13) 0.0590(18) 0.0530(17) 0.0062(15) 0.0069(12) 0.0130(13)
O26 0.0392(15) 0.064(2) 0.0443(16) 0.0279(15) 0.0057(12) 0.0087(14)
O27 0.0575(18) 0.0265(13) 0.0552(18) 0.0079(12) 0.0185(14) -0.0034(12)
O28 0.0573(18) 0.0245(13) 0.069(2) 0.0036(13) 0.0141(16) 0.0106(12)
Ti1 0.0188(3) 0.0203(4) 0.0192(4) 0.000 0.0000(3) 0.000
Ti2 0.0337(3) 0.0351(3) 0.0388(4) 0.0092(3) 0.0084(3) -0.0082(3)
Ti3 0.0250(4) 0.0400(5) 0.0228(4) 0.000 0.0047(3) 0.000
Ti4 0.0269(3) 0.0310(3) 0.0247(3) -0.0089(2) 0.0012(2) -0.0020(2)
Ti5 0.0234(3) 0.0194(3) 0.0259(3) -0.0016(2) 0.0014(2) -0.0024(2)
Ti6 0.0249(4) 0.0313(4) 0.0192(4) 0.000 0.0011(3) 0.000
Ti7 0.0265(3) 0.0496(4) 0.0301(3) 0.0148(3) -0.0014(2) 0.0092(3)
Ti8 0.0224(3) 0.0494(4) 0.0348(3) 0.0063(3) 0.0023(2) 0.0099(3)
Ti9 0.0327(3) 0.0294(3) 0.0343(3) 0.0127(3) 0.0046(3) 0.0051(3)
Ti10 0.0363(3) 0.0223(3) 0.0441(4) 0.0031(3) 0.0092(3) 0.0084(3)

loop_
_atom_type_symbol
_atom_type_description
_atom_type_scat_dispersion_real
_atom_type_scat_dispersion_imag
_atom_type_scat_source
C C 0.0033 0.0016 'International Tables Vol C Tables 4.2.6.8 and 6.1.1.4'
H H 0.0000 0.0000 'International Tables Vol C Tables 4.2.6.8 and 6.1.1.4'
O O 0.0106 0.0060 'International Tables Vol C Tables 4.2.6.8 and 6.1.1.4'
Ti Ti 0.2776 0.4457 'International Tables Vol C Tables 4.2.6.8 and 6.1.1.4'

loop_
_geom_angle_atom_site_label_1
_geom_angle_atom_site_label_2
_geom_angle_atom_site_label_3
_geom_angle
_geom_angle_site_symmetry_1
_geom_angle_site_symmetry_3
O5A C2A C3A 122.6(6) . .
O5A C2A C1A 116.2(6) . .
C3A C2A C1A 121.1(5) . .
C3B C2B O5B 119(2) . .
C3B C2B C1B 129(3) . .
O5B C2B C1B 111(3) . .
C4A C3A C2A 122.2(5) . .
C2B C3B C4B 126(3) . .
O6A C4A C3A 124.1(5) . .
O6A C4A C5A 115.2(6) . .
C3A C4A C5A 120.7(5) . .
O6B C4B C3B 123(2) . .
O6B C4B C5B 115(2) . .
C3B C4B C5B 122(2) . .
O8 C6 C7 108.8(5) . 8_565
O8 C6 C7 108.8(5) . .
C7 C6 C7 116.4(9) 8_565 .
C9 C8 O10 113.0(5) . .
C9 C8 C10 122.3(6) . .
O10 C8 C10 113.4(5) . .
O11 C11A C12A 109.3(5) . .
O11 C11A C13A 108.8(5) . .
C12A C11A C13A 112.6(5) . .
O11 C11B C13B 106(3) . .
O11 C11B C12B 116(3) . .
C13B C11B C12B 104(3) . .
C16 C14 O14 116.9(4) . .
C16 C14 C15 121.7(4) . .
O14 C14 C15 110.5(4) . .
C14 C15 C14 0.00(19) 8_565 .
O15 C17A C18A 107.8(5) . .
O15 C17A C19A 108.3(5) . .
C18A C17A C19A 115.0(5) . .
O15 C17B C19B 111(2) . .
O15 C17B C18B 103.3(17) . .
C19B C17B C18B 110(2) . .
C22 C20 O18 120.3(8) . .
C22 C20 C21 124.7(9) . .
O18 C20 C21 107.7(6) . .
O21 C23A C24A 109.6(7) . .
O21 C23A C25A 113.1(6) . .
C24A C23A C25A 112.7(7) . .
O21 C23B C25B 109.0(10) . .
O21 C23B C24B 114.9(11) . .
C25B C23B C24B 114.0(12) . .
O22 C26A C28A 115.2(6) . .
O22 C26A C27A 104.2(6) . .
C28A C26A C27A 116.2(6) . .
C27B C26B O22 120.6(12) . .
C27B C26B C28B 117.4(13) . .
O22 C26B C28B 97.6(11) . .
O25 C29A C31A 110.7(7) . .
O25 C29A C30A 109.9(9) . .
C31A C29A C30A 113.3(8) . .
O25 C29B C31B 107.4(11) . .
O25 C29B C30B 107.9(12) . .
C31B C29B C30B 118.2(13) . .
O27 C33A C34A 120.3(5) . .
O27 C33A C32A 118.5(5) . .
C34A C33A C32A 121.2(5) . .
O27 C33B C34B 134(2) . .
O27 C33B C32B 101(2) . .
C34B C33B C32B 124(3) . .
C33A C34A C35A 121.3(5) . .
C33B C34B C35B 129(3) . .
O26 C35A C34A 125.6(5) . .
O26 C35A C36A 113.7(6) . .
C34A C35A C36A 120.7(6) . .
O26 C35B C34B 102(3) . .
O26 C35B C36B 129(3) . .
C34B C35B C36B 128(3) . .
O28 C37 C38 110.0(5) . .
O28 C37 C39 111.1(5) . .
C38 C37 C39 113.3(5) . .
Ti1 O1 Ti7 120.58(12) . 8_565
Ti1 O1 Ti8 119.22(12) . 8_565
Ti7 O1 Ti8 97.34(9) 8_565 8_565
Ti1 O1 Ti10 120.31(12) . 8_565
Ti7 O1 Ti10 97.22(9) 8_565 8_565
Ti8 O1 Ti10 96.82(9) 8_565 8_565
Ti1 O2 Ti4 119.56(10) . .
Ti1 O2 Ti4 119.57(10) . 8_565
Ti4 O2 Ti4 97.84(12) . 8_565
Ti1 O2 Ti3 119.87(15) . .
Ti4 O2 Ti3 97.50(10) . .
Ti4 O2 Ti3 97.50(10) 8_565 .
Ti1 O3 Ti5 119.90(10) . .
Ti1 O3 Ti5 119.90(10) . 8_565
Ti5 O3 Ti5 95.62(11) . 8_565
Ti1 O3 Ti6 122.26(15) . .
Ti5 O3 Ti6 96.58(10) . .
Ti5 O3 Ti6 96.58(10) 8_565 .
Ti2 O4 Ti10 99.55(12) . 8_565
Ti2 O4 Ti8 98.41(12) . 8_565
Ti10 O4 Ti8 109.54(12) 8_565 8_565
C2A O5A Ti2 133.4(5) . .
C2A O5A O6A 86.1(4) . .
Ti2 O5A O6A 48.19(15) . .
C2B O5B Ti2 139.0(16) . .
C2B O5B O6B 84.8(14) . .
Ti2 O5B O6B 54.2(6) . .
C4A O6A Ti2 135.4(5) . .
C4A O6A O5A 84.9(4) . .
Ti2 O6A O5A 51.53(15) . .
C4B O6B Ti2 130.9(15) . .
C4B O6B O5B 86.3(14) . .
Ti2 O6B O5B 44.8(5) . .
Ti2 O7 Ti3 99.59(11) . .
Ti2 O7 Ti4 98.24(11) . 8_565
Ti3 O7 Ti4 109.83(11) . 8_565
C6 O8 Ti3 158.0(5) . .
Ti2 O9 Ti8 103.74(12) 8_565 .
Ti2 O9 Ti3 100.35(11) 8_565 .
Ti8 O9 Ti3 149.34(14) . .
C8 O10 Ti4 123.17(11) . 8_565
C8 O10 Ti4 123.17(11) . .
Ti4 O10 Ti4 109.15(15) 8_565 .
C11A O11 C11B 26.0(15) . .
C11A O11 Ti4 157.1(3) . .
C11B O11 Ti4 140.0(17) . .
Ti5 O12 Ti4 149.66(14) . .
Ti2 O13 Ti4 103.17(12) 8_565 .
Ti2 O13 Ti10 100.11(12) 8_565 .
Ti4 O13 Ti10 149.52(13) . .
C14 O14 C14 0.0(5) 8_565 .
C14 O14 Ti5 125.36(6) 8_565 8_565
C14 O14 Ti5 125.36(6) . 8_565
C14 O14 Ti5 125.36(6) 8_565 .
C14 O14 Ti5 125.36(6) . .
Ti5 O14 Ti5 109.24(13) 8_565 .
C17B O15 C17A 28.2(9) . .
C17B O15 Ti5 150.9(11) . .
C17A O15 Ti5 127.8(3) . .
Ti6 O16 Ti9 99.89(11) . .
Ti6 O16 Ti5 110.48(10) . .
Ti9 O16 Ti5 97.36(10) . .
Ti9 O17 Ti10 100.96(11) . .
Ti9 O17 Ti5 103.85(11) . .
Ti10 O17 Ti5 148.85(13) . .
C20 O18 C20 35.5(7) . 8_565
C20 O18 Ti6 150.9(4) . .
C20 O18 Ti6 150.9(4) 8_565 .
Ti9 O19 Ti7 103.93(12) . .
Ti9 O19 Ti6 100.18(11) . .
Ti7 O19 Ti6 148.18(14) . .
Ti7 O20 Ti7 149.2(2) . 8_565
C23A O21 C23B 32.1(5) . .
C23A O21 Ti7 145.5(5) . .
C23B O21 Ti7 151.2(6) . .
C26A O22 C26B 25.3(5) . .
C26A O22 Ti8 126.8(3) . .
C26B O22 Ti8 121.3(6) . .
C26A O22 Ti7 123.1(3) . .
C26B O22 Ti7 123.6(6) . .
Ti8 O22 Ti7 109.87(12) . .
Ti9 O23 Ti10 99.54(12) . .
Ti9 O23 Ti7 97.70(12) . .
Ti10 O23 Ti7 108.53(12) . .
Ti8 O24 Ti8 148.7(2) . 8_565
C29A O25 C29B 53.6(6) . .
C29A O25 Ti8 137.2(5) . .
C29B O25 Ti8 154.3(6) . .
C35A O26 C35B 21.0(13) . .
C35A O26 Ti9 129.3(4) . .
C35B O26 Ti9 148.1(14) . .
C35A O26 O27 82.5(4) . .
C35B O26 O27 103.4(14) . .
Ti9 O26 O27 50.16(9) . .
C33A O27 C33B 28.5(11) . .
C33A O27 Ti9 130.1(3) . .
C33B O27 Ti9 120.0(11) . .
C33A O27 O26 88.4(3) . .
C33B O27 O26 70.3(11) . .
Ti9 O27 O26 50.09(9) . .
C37 O28 Ti10 148.5(4) . .
O3 Ti1 O1 110.14(9) . 8_565
O3 Ti1 O1 110.14(9) . .
O1 Ti1 O1 106.07(15) 8_565 .
O3 Ti1 O2 106.72(13) . .
O1 Ti1 O2 111.91(9) 8_565 .
O1 Ti1 O2 111.91(9) . .
O5B Ti2 O9 158.3(5) . 8_565
O5B Ti2 O13 95.2(6) . 8_565
O9 Ti2 O13 105.61(10) 8_565 8_565
O5B Ti2 O4 96.2(6) . .
O9 Ti2 O4 81.22(11) 8_565 .
O13 Ti2 O4 80.95(11) 8_565 .
O5B Ti2 O7 108.9(6) . .
O9 Ti2 O7 80.91(11) 8_565 .
O13 Ti2 O7 81.25(11) 8_565 .
O4 Ti2 O7 150.29(11) . .
O5B Ti2 O6A 68.7(5) . .
O9 Ti2 O6A 90.32(16) 8_565 .
O13 Ti2 O6A 163.90(17) 8_565 .
O4 Ti2 O6A 99.63(17) . .
O7 Ti2 O6A 104.01(18) . .
O5B Ti2 O5A 12.2(5) . .
O9 Ti2 O5A 170.44(17) 8_565 .
O13 Ti2 O5A 83.72(16) 8_565 .
O4 Ti2 O5A 98.55(18) . .
O7 Ti2 O5A 102.93(18) . .
O6A Ti2 O5A 80.3(2) . .
O5B Ti2 O6B 81.0(7) . .
O9 Ti2 O6B 79.6(5) 8_565 .
O13 Ti2 O6B 169.1(5) 8_565 .
O4 Ti2 O6B 109.6(5) . .
O7 Ti2 O6B 90.2(5) . .
O6A Ti2 O6B 16.2(4) . .
O5A Ti2 O6B 91.6(5) . .
O5B Ti2 Ti10 96.2(6) . 8_565
O9 Ti2 Ti10 95.63(8) 8_565 8_565
O13 Ti2 Ti10 40.43(8) 8_565 8_565
O4 Ti2 Ti10 40.55(8) . 8_565
O7 Ti2 Ti10 118.62(7) . 8_565
O6A Ti2 Ti10 137.36(17) . 8_565
O5A Ti2 Ti10 90.20(15) . 8_565
O6B Ti2 Ti10 149.8(4) . 8_565
O5B Ti2 Ti3 144.5(6) . .
O9 Ti2 Ti3 40.46(8) 8_565 .
O13 Ti2 Ti3 95.91(8) 8_565 .
O4 Ti2 Ti3 118.75(9) . .
O7 Ti2 Ti3 40.50(8) . .
O6A Ti2 Ti3 97.82(17) . .
O5A Ti2 Ti3 142.26(17) . .
O6B Ti2 Ti3 81.8(5) . .
Ti10 Ti2 Ti3 113.77(3) 8_565 .
O5B Ti2 Ti4 104.2(5) . 8_565
O9 Ti2 Ti4 96.04(7) 8_565 8_565
O13 Ti2 Ti4 38.80(8) 8_565 8_565
O4 Ti2 Ti4 116.87(8) . 8_565
O7 Ti2 Ti4 42.49(7) . 8_565
O6A Ti2 Ti4 143.49(16) . 8_565
O5A Ti2 Ti4 92.58(16) . 8_565
O6B Ti2 Ti4 132.1(5) . 8_565
Ti10 Ti2 Ti4 77.82(2) 8_565 8_565
Ti3 Ti2 Ti4 66.58(2) . 8_565
O5B Ti2 Ti8 134.1(6) . 8_565
O9 Ti2 Ti8 38.61(8) 8_565 8_565
O13 Ti2 Ti8 96.24(8) 8_565 8_565
O4 Ti2 Ti8 42.65(9) . 8_565
O7 Ti2 Ti8 116.72(8) . 8_565
O6A Ti2 Ti8 94.86(13) . 8_565
O5A Ti2 Ti8 139.93(17) . 8_565
O6B Ti2 Ti8 93.7(4) . 8_565
Ti10 Ti2 Ti8 66.62(2) 8_565 8_565
Ti3 Ti2 Ti8 77.77(3) . 8_565
Ti4 Ti2 Ti8 112.30(3) 8_565 8_565
O8 Ti3 O7 96.66(10) . .
O8 Ti3 O7 96.66(10) . 8_565
O7 Ti3 O7 112.24(15) . 8_565
O8 Ti3 O9 102.30(12) . 8_565
O7 Ti3 O9 79.05(11) . 8_565
O7 Ti3 O9 156.72(11) 8_565 8_565
O8 Ti3 O9 102.30(12) . .
O7 Ti3 O9 156.72(11) . .
O7 Ti3 O9 79.05(10) 8_565 .
O9 Ti3 O9 83.77(15) 8_565 .
O8 Ti3 O2 167.03(16) . .
O7 Ti3 O2 76.39(8) . .
O7 Ti3 O2 76.39(8) 8_565 .
O9 Ti3 O2 87.28(9) 8_565 .
O9 Ti3 O2 87.28(9) . .
O8 Ti3 Ti2 100.82(3) . .
O7 Ti3 Ti2 39.91(8) . .
O7 Ti3 Ti2 148.44(8) 8_565 .
O9 Ti3 Ti2 39.19(7) 8_565 .
O9 Ti3 Ti2 121.80(8) . .
O2 Ti3 Ti2 81.00(2) . .
O8 Ti3 Ti2 100.82(3) . 8_565
O7 Ti3 Ti2 148.44(8) . 8_565
O7 Ti3 Ti2 39.91(8) 8_565 8_565
O9 Ti3 Ti2 121.80(8) 8_565 8_565
O9 Ti3 Ti2 39.19(7) . 8_565
O2 Ti3 Ti2 81.00(2) . 8_565
Ti2 Ti3 Ti2 154.39(4) . 8_565
O8 Ti3 Ti4 129.74(10) . 8_565
O7 Ti3 Ti4 36.15(7) . 8_565
O7 Ti3 Ti4 91.22(8) 8_565 8_565
O9 Ti3 Ti4 87.01(7) 8_565 8_565
O9 Ti3 Ti4 127.91(8) . 8_565
O2 Ti3 Ti4 41.04(5) . 8_565
Ti2 Ti3 Ti4 57.468(19) . 8_565
Ti2 Ti3 Ti4 115.83(3) 8_565 8_565
O8 Ti3 Ti4 129.74(10) . .
O7 Ti3 Ti4 91.23(8) . .
O7 Ti3 Ti4 36.15(7) 8_565 .
O9 Ti3 Ti4 127.90(8) 8_565 .
O9 Ti3 Ti4 87.01(7) . .
O2 Ti3 Ti4 41.04(5) . .
Ti2 Ti3 Ti4 115.83(3) . .
Ti2 Ti3 Ti4 57.467(19) 8_565 .
Ti4 Ti3 Ti4 59.89(3) 8_565 .
O11 Ti4 O12 102.70(11) . .
O11 Ti4 O13 98.50(12) . .
O12 Ti4 O13 90.22(10) . .
O11 Ti4 O10 97.06(12) . .
O12 Ti4 O10 95.07(12) . .
O13 Ti4 O10 162.05(11) . .
O11 Ti4 O7 95.53(11) . 8_565
O12 Ti4 O7 159.27(10) . 8_565
O13 Ti4 O7 77.27(10) . 8_565
O10 Ti4 O7 92.38(12) . 8_565
O11 Ti4 O2 167.13(12) . .
O12 Ti4 O2 88.50(11) . .
O13 Ti4 O2 87.65(9) . .
O10 Ti4 O2 75.38(10) . .
O7 Ti4 O2 74.70(10) 8_565 .
O11 Ti4 Ti2 97.80(10) . 8_565
O12 Ti4 Ti2 126.80(8) . 8_565
O13 Ti4 Ti2 38.04(7) . 8_565
O10 Ti4 Ti2 130.43(10) . 8_565
O7 Ti4 Ti2 39.26(7) 8_565 8_565
O2 Ti4 Ti2 80.06(7) . 8_565
O11 Ti4 Ti4 132.46(10) . 8_565
O12 Ti4 Ti4 85.47(7) . 8_565
O13 Ti4 Ti4 128.55(7) . 8_565
O10 Ti4 Ti4 35.43(8) . 8_565
O7 Ti4 Ti4 89.50(7) 8_565 8_565
O2 Ti4 Ti4 41.08(6) . 8_565
Ti2 Ti4 Ti4 114.521(18) 8_565 8_565
O11 Ti4 Ti3 127.34(9) . .
O12 Ti4 Ti3 129.86(7) . .
O13 Ti4 Ti3 85.73(7) . .
O10 Ti4 Ti3 77.71(9) . .
O7 Ti4 Ti3 34.02(7) 8_565 .
O2 Ti4 Ti3 41.46(8) . .
Ti2 Ti4 Ti3 55.952(19) 8_565 .
Ti4 Ti4 Ti3 60.054(13) 8_565 .
O15 Ti5 O12 98.13(11) . .
O15 Ti5 O17 99.18(11) . .
O12 Ti5 O17 91.13(10) . .
O15 Ti5 O14 98.07(10) . .
O12 Ti5 O14 98.58(12) . .
O17 Ti5 O14 158.77(11) . .
O15 Ti5 O16 100.37(11) . .
O12 Ti5 O16 159.29(10) . .
O17 Ti5 O16 76.82(10) . .
O14 Ti5 O16 88.00(11) . .
O15 Ti5 O3 171.53(11) . .
O12 Ti5 O3 88.39(11) . .
O17 Ti5 O3 86.03(9) . .
O14 Ti5 O3 75.49(9) . .
O16 Ti5 O3 74.19(10) . .
O15 Ti5 Ti9 100.73(9) . .
O12 Ti5 Ti9 127.17(8) . .
O17 Ti5 Ti9 37.37(7) . .
O14 Ti5 Ti9 126.49(9) . .
O16 Ti5 Ti9 39.51(6) . .
O3 Ti5 Ti9 79.33(6) . .
O15 Ti5 Ti5 132.61(8) . 8_565
O12 Ti5 Ti5 85.36(7) . 8_565
O17 Ti5 Ti5 128.11(7) . 8_565
O14 Ti5 Ti5 35.38(6) . 8_565
O16 Ti5 Ti5 88.93(6) . 8_565
O3 Ti5 Ti5 42.19(6) . 8_565
Ti9 Ti5 Ti5 114.514(17) . 8_565
O15 Ti5 Ti6 131.66(9) . .
O12 Ti5 Ti6 130.10(7) . .
O17 Ti5 Ti6 84.76(7) . .
O14 Ti5 Ti6 74.53(9) . .
O16 Ti5 Ti6 33.31(6) . .
O3 Ti5 Ti6 41.75(8) . .
Ti9 Ti5 Ti6 55.714(18) . .
Ti5 Ti5 Ti6 60.269(12) 8_565 .
O18 Ti6 O16 97.75(10) . .
O18 Ti6 O16 97.75(10) . 8_565
O16 Ti6 O16 111.38(13) . 8_565
O18 Ti6 O19 100.25(11) . .
O16 Ti6 O19 79.25(10) . .
O16 Ti6 O19 157.62(10) 8_565 .
O18 Ti6 O19 100.25(11) . 8_565
O16 Ti6 O19 157.62(10) . 8_565
O16 Ti6 O19 79.25(10) 8_565 8_565
O19 Ti6 O19 84.54(15) . 8_565
O18 Ti6 O3 170.27(15) . .
O16 Ti6 O3 76.97(8) . .
O16 Ti6 O3 76.97(8) 8_565 .
O19 Ti6 O3 86.91(9) . .
O19 Ti6 O3 86.90(9) 8_565 .
O18 Ti6 Ti9 100.77(2) . .
O16 Ti6 Ti9 40.09(7) . .
O16 Ti6 Ti9 147.76(7) 8_565 .
O19 Ti6 Ti9 39.18(7) . .
O19 Ti6 Ti9 122.45(8) 8_565 .
O3 Ti6 Ti9 80.57(2) . .
O18 Ti6 Ti9 100.77(2) . 8_565
O16 Ti6 Ti9 147.76(7) . 8_565
O16 Ti6 Ti9 40.09(7) 8_565 8_565
O19 Ti6 Ti9 122.45(8) . 8_565
O19 Ti6 Ti9 39.18(7) 8_565 8_565
O3 Ti6 Ti9 80.57(2) . 8_565
Ti9 Ti6 Ti9 154.35(4) . 8_565
O18 Ti6 Ti5 131.40(9) . .
O16 Ti6 Ti5 36.21(7) . .
O16 Ti6 Ti5 90.71(7) 8_565 .
O19 Ti6 Ti5 87.30(7) . .
O19 Ti6 Ti5 128.33(7) 8_565 .
O3 Ti6 Ti5 41.68(5) . .
Ti9 Ti6 Ti5 57.337(18) . .
Ti9 Ti6 Ti5 115.30(3) 8_565 .
O18 Ti6 Ti5 131.40(9) . 8_565
O16 Ti6 Ti5 90.71(7) . 8_565
O16 Ti6 Ti5 36.21(7) 8_565 8_565
O19 Ti6 Ti5 128.33(7) . 8_565
O19 Ti6 Ti5 87.30(7) 8_565 8_565
O3 Ti6 Ti5 41.68(5) . 8_565
Ti9 Ti6 Ti5 115.30(3) . 8_565
Ti9 Ti6 Ti5 57.338(18) 8_565 8_565
Ti5 Ti6 Ti5 59.46(2) . 8_565
O21 Ti7 O20 101.35(16) . .
O21 Ti7 O19 99.20(12) . .
O20 Ti7 O19 90.99(13) . .
O21 Ti7 O22 96.76(13) . .
O20 Ti7 O22 98.92(15) . .
O19 Ti7 O22 159.17(12) . .
O21 Ti7 O23 96.21(14) . .
O20 Ti7 O23 159.88(13) . .
O19 Ti7 O23 76.47(10) . .
O22 Ti7 O23 88.60(13) . .
O21 Ti7 O1 167.44(14) . 8_565
O20 Ti7 O1 89.04(13) . 8_565
O19 Ti7 O1 87.55(9) . 8_565
O22 Ti7 O1 74.43(10) . 8_565
O23 Ti7 O1 74.95(10) . 8_565
O21 Ti7 Ti9 99.28(10) . .
O20 Ti7 Ti9 127.11(11) . .
O19 Ti7 Ti9 37.63(8) . .
O22 Ti7 Ti9 126.17(11) . .
O23 Ti7 Ti9 38.85(7) . .
O1 Ti7 Ti9 79.58(6) 8_565 .
O21 Ti7 Ti8 131.46(10) . .
O20 Ti7 Ti8 86.18(11) . .
O19 Ti7 Ti8 128.83(7) . .
O22 Ti7 Ti8 35.06(8) . .
O23 Ti7 Ti8 89.54(8) . .
O1 Ti7 Ti8 41.37(6) 8_565 .
Ti9 Ti7 Ti8 114.02(3) . .
O21 Ti7 Ti10 127.99(12) . .
O20 Ti7 Ti10 130.50(11) . .
O19 Ti7 Ti10 85.38(8) . .
O22 Ti7 Ti10 74.24(10) . .
O23 Ti7 Ti10 34.25(7) . .
O1 Ti7 Ti10 41.54(6) 8_565 .
Ti9 Ti7 Ti10 55.57(2) . .
Ti8 Ti7 Ti10 59.89(2) . .
O25 Ti8 O24 101.13(15) . .
O25 Ti8 O9 98.07(12) . .
O24 Ti8 O9 91.21(13) . .
O25 Ti8 O22 98.58(12) . .
O24 Ti8 O22 98.22(15) . .
O9 Ti8 O22 158.88(11) . .
O25 Ti8 O4 96.78(13) . 8_565
O24 Ti8 O4 159.59(13) . 8_565
O9 Ti8 O4 76.56(11) . 8_565
O22 Ti8 O4 88.64(13) . 8_565
O25 Ti8 O1 168.98(12) . 8_565
O24 Ti8 O1 88.40(12) . 8_565
O9 Ti8 O1 87.12(9) . 8_565
O22 Ti8 O1 74.36(10) . 8_565
O4 Ti8 O1 74.89(9) 8_565 8_565
O25 Ti8 Ti2 98.17(11) . 8_565
O24 Ti8 Ti2 127.48(11) . 8_565
O9 Ti8 Ti2 37.66(8) . 8_565
O22 Ti8 Ti2 126.40(10) . 8_565
O4 Ti8 Ti2 38.94(8) 8_565 8_565
O1 Ti8 Ti2 79.99(6) 8_565 8_565
O25 Ti8 Ti10 128.75(11) . .
O24 Ti8 Ti10 130.04(11) . .
O9 Ti8 Ti10 85.01(8) . .
O22 Ti8 Ti10 74.43(9) . .
O4 Ti8 Ti10 33.99(7) 8_565 .
O1 Ti8 Ti10 41.70(6) 8_565 .
Ti2 Ti8 Ti10 55.67(2) 8_565 .
O25 Ti8 Ti7 133.24(10) . .
O24 Ti8 Ti7 85.34(11) . .
O9 Ti8 Ti7 128.30(7) . .
O22 Ti8 Ti7 35.07(8) . .
O4 Ti8 Ti7 89.52(8) 8_565 .
O1 Ti8 Ti7 41.29(6) 8_565 .
Ti2 Ti8 Ti7 114.37(3) 8_565 .
Ti10 Ti8 Ti7 60.12(2) . .
O17 Ti9 O19 106.21(10) . .
O17 Ti9 O23 80.85(11) . .
O19 Ti9 O23 81.88(12) . .
O17 Ti9 O16 81.83(10) . .
O19 Ti9 O16 80.64(10) . .
O23 Ti9 O16 150.83(10) . .
O17 Ti9 O26 164.66(13) . .
O19 Ti9 O26 88.96(12) . .
O23 Ti9 O26 99.48(11) . .
O16 Ti9 O26 103.36(11) . .
O17 Ti9 O27 85.77(11) . .
O19 Ti9 O27 164.25(11) . .
O23 Ti9 O27 110.63(12) . .
O16 Ti9 O27 91.25(11) . .
O26 Ti9 O27 79.75(13) . .
O17 Ti9 Ti10 40.16(7) . .
O19 Ti9 Ti10 96.20(7) . .
O23 Ti9 Ti10 40.71(8) . .
O16 Ti9 Ti10 118.88(7) . .
O26 Ti9 Ti10 137.73(9) . .
O27 Ti9 Ti10 99.54(9) . .
O17 Ti9 Ti6 95.99(7) . .
O19 Ti9 Ti6 40.64(7) . .
O23 Ti9 Ti6 119.40(9) . .
O16 Ti9 Ti6 40.03(7) . .
O26 Ti9 Ti6 97.12(10) . .
O27 Ti9 Ti6 129.60(9) . .
Ti10 Ti9 Ti6 113.84(3) . .
O17 Ti9 Ti5 38.78(7) . .
O19 Ti9 Ti5 96.96(7) . .
O23 Ti9 Ti5 117.09(8) . .
O16 Ti9 Ti5 43.13(7) . .
O26 Ti9 Ti5 143.41(8) . .
O27 Ti9 Ti5 85.95(9) . .
Ti10 Ti9 Ti5 77.65(2) . .
Ti6 Ti9 Ti5 66.95(2) . .
O17 Ti9 Ti7 95.99(7) . .
O19 Ti9 Ti7 38.44(7) . .
O23 Ti9 Ti7 43.45(9) . .
O16 Ti9 Ti7 116.08(7) . .
O26 Ti9 Ti7 94.59(9) . .
O27 Ti9 Ti7 152.62(9) . .
Ti10 Ti9 Ti7 66.79(2) . .
Ti6 Ti9 Ti7 77.51(3) . .
Ti5 Ti9 Ti7 112.33(2) . .
O28 Ti10 O17 101.33(12) . .
O28 Ti10 O13 102.28(13) . .
O17 Ti10 O13 83.96(10) . .
O28 Ti10 O4 97.17(13) . 8_565
O17 Ti10 O4 157.30(11) . 8_565
O13 Ti10 O4 79.32(11) . 8_565
O28 Ti10 O23 94.79(14) . .
O17 Ti10 O23 78.61(10) . .
O13 Ti10 O23 157.67(10) . .
O4 Ti10 O23 112.97(12) 8_565 .
O28 Ti10 O1 167.45(13) . 8_565
O17 Ti10 O1 87.05(9) . 8_565
O13 Ti10 O1 87.77(9) . 8_565
O4 Ti10 O1 77.12(10) 8_565 8_565
O23 Ti10 O1 77.57(10) . 8_565
O28 Ti10 Ti9 99.54(10) . .
O17 Ti10 Ti9 38.88(7) . .
O13 Ti10 Ti9 121.83(7) . .
O4 Ti10 Ti9 148.92(9) 8_565 .
O23 Ti10 Ti9 39.74(7) . .
O1 Ti10 Ti9 81.05(6) 8_565 .
O28 Ti10 Ti2 101.43(11) . 8_565
O17 Ti10 Ti2 122.23(8) . 8_565
O13 Ti10 Ti2 39.46(7) . 8_565
O4 Ti10 Ti2 39.90(8) 8_565 8_565
O23 Ti10 Ti2 149.58(9) . 8_565
O1 Ti10 Ti2 81.48(6) 8_565 8_565
Ti9 Ti10 Ti2 154.87(3) . 8_565
O28 Ti10 Ti8 130.40(10) . .
O17 Ti10 Ti8 128.16(7) . .
O13 Ti10 Ti8 87.61(7) . .
O4 Ti10 Ti8 36.48(8) 8_565 .
O23 Ti10 Ti8 92.24(9) . .
O1 Ti10 Ti8 41.48(6) 8_565 .
Ti9 Ti10 Ti8 116.14(3) . .
Ti2 Ti10 Ti8 57.72(2) 8_565 .
O28 Ti10 Ti7 129.08(11) . .
O17 Ti10 Ti7 86.92(7) . .
O13 Ti10 Ti7 128.62(7) . .
O4 Ti10 Ti7 91.58(9) 8_565 .
O23 Ti10 Ti7 37.22(8) . .
O1 Ti10 Ti7 41.23(6) 8_565 .
Ti9 Ti10 Ti7 57.65(2) . .
Ti2 Ti10 Ti7 116.23(3) 8_565 .
Ti8 Ti10 Ti7 59.99(2) . .

loop_
_geom_bond_atom_site_label_1
_geom_bond_atom_site_label_2
_geom_bond_distance
_geom_bond_site_symmetry_2
C1A C2A 1.504(12) .
C1B C2B 1.480(19) .
C2A O5A 1.265(7) .
C2A C3A 1.405(8) .
C2B C3B 1.34(4) .
C2B O5B 1.40(3) .
C3A C4A 1.361(9) .
C3B C4B 1.36(3) .
C4A O6A 1.284(7) .
C4A C5A 1.495(8) .
C4B O6B 1.28(3) .
C4B C5B 1.54(3) .
C6 O8 1.397(8) .
C6 C7 1.477(8) 8_565
C6 C7 1.477(7) .
C8 C9 1.443(10) .
C8 O10 1.447(5) .
C8 C10 1.453(10) .
C11A O11 1.409(5) .
C11A C12A 1.510(8) .
C11A C13A 1.536(8) .
C11B O11 1.429(10) .
C11B C13B 1.461(10) .
C11B C12B 1.464(10) .
C14 C16 1.401(9) .
C14 O14 1.4209(10) .
C14 C15 1.500(8) .
C15 C14 1.500(8) 8_565
C17A O15 1.478(6) .
C17A C18A 1.490(8) .
C17A C19A 1.510(8) .
C17B O15 1.37(2) .
C17B C19B 1.462(10) .
C17B C18B 1.477(10) .
C20 C22 1.345(8) .
C20 O18 1.401(6) .
C20 C21 1.512(8) .
C23A O21 1.312(7) .
C23A C24A 1.466(13) .
C23A C25A 1.527(11) .
C23B O21 1.482(14) .
C23B C25B 1.489(19) .
C23B C24B 1.55(2) .
C26A O22 1.478(6) .
C26A C28A 1.497(11) .
C26A C27A 1.518(10) .
C26B C27B 1.46(2) .
C26B O22 1.509(16) .
C26B C28B 1.53(2) .
C29A O25 1.389(8) .
C29A C31A 1.512(13) .
C29A C30A 1.533(14) .
C29B O25 1.392(11) .
C29B C31B 1.469(9) .
C29B C30B 1.50(3) .
C32A C33A 1.496(8) .
C32B C33B 1.50(4) .
C33A O27 1.289(5) .
C33A C34A 1.387(8) .
C33B O27 1.34(2) .
C33B C34B 1.36(4) .
C34A C35A 1.392(9) .
C34B C35B 1.39(4) .
C35A O26 1.291(8) .
C35A C36A 1.511(9) .
C35B O26 1.29(4) .
C35B C36B 1.45(4) .
C37 O28 1.369(6) .
C37 C38 1.476(8) .
C37 C39 1.511(8) .
O1 Ti1 1.824(2) .
O1 Ti7 2.195(2) 8_565
O1 Ti8 2.199(2) 8_565
O1 Ti10 2.209(2) 8_565
O2 Ti1 1.842(3) .
O2 Ti4 2.180(2) .
O2 Ti4 2.180(2) 8_565
O2 Ti3 2.199(3) .
O3 Ti1 1.806(3) .
O3 Ti5 2.218(2) .
O3 Ti5 2.218(2) 8_565
O3 Ti6 2.222(3) .
O4 Ti2 1.929(3) .
O4 Ti10 1.955(3) 8_565
O4 Ti8 2.079(3) 8_565
O5A Ti2 2.081(5) .
O5A O6A 2.620(7) .
O5B Ti2 1.86(2) .
O5B O6B 2.61(2) .
O6A Ti2 1.981(4) .
O6B Ti2 2.147(17) .
O7 Ti2 1.935(3) .
O7 Ti3 1.958(3) .
O7 Ti4 2.065(2) 8_565
O8 Ti3 1.766(4) .
O9 Ti2 1.910(3) 8_565
O9 Ti8 1.950(3) .
O9 Ti3 1.961(3) .
O10 Ti4 2.0169(19) 8_565
O10 Ti4 2.0170(19) .
O11 Ti4 1.777(2) .
O12 Ti5 1.803(2) .
O12 Ti4 1.841(2) .
O13 Ti2 1.914(2) 8_565
O13 Ti4 1.946(3) .
O13 Ti10 1.954(3) .
O14 C14 1.4209(10) 8_565
O14 Ti5 2.0161(17) 8_565
O14 Ti5 2.0161(17) .
O15 Ti5 1.797(2) .
O16 Ti6 1.943(2) .
O16 Ti9 1.945(2) .
O16 Ti5 2.090(2) .
O17 Ti9 1.896(3) .
O17 Ti10 1.948(2) .
O17 Ti5 1.956(2) .
O18 C20 1.401(6) 8_565
O18 Ti6 1.773(3) .
O19 Ti9 1.910(3) .
O19 Ti7 1.945(2) .
O19 Ti6 1.969(2) .
O20 Ti7 1.8267(12) .
O20 Ti7 1.8268(12) 8_565
O21 Ti7 1.780(3) .
O22 Ti8 2.015(3) .
O22 Ti7 2.016(3) .
O23 Ti9 1.922(3) .
O23 Ti10 1.961(3) .
O23 Ti7 2.108(3) .
O24 Ti8 1.8274(12) .
O24 Ti8 1.8274(12) 8_565
O25 Ti8 1.783(3) .
O26 Ti9 2.040(3) .
O26 O27 2.617(5) .
O27 Ti9 2.042(3) .
O28 Ti10 1.779(3) .
Ti1 O1 1.824(2) 8_565
Ti2 O9 1.909(3) 8_565
Ti2 O13 1.914(2) 8_565
Ti2 Ti10 2.9655(10) 8_565
Ti2 Ti3 2.9728(7) .
Ti2 Ti4 3.0250(9) 8_565
Ti2 Ti8 3.0361(10) 8_565
Ti3 O7 1.958(3) 8_565
Ti3 O9 1.961(3) 8_565
Ti3 Ti2 2.9729(7) 8_565
Ti3 Ti4 3.2924(10) 8_565
Ti3 Ti4 3.2924(10) .
Ti4 O7 2.065(2) 8_565
Ti4 Ti2 3.0250(9) 8_565
Ti4 Ti4 3.2870(13) 8_565
Ti5 Ti9 3.0324(9) .
Ti5 Ti5 3.2875(11) 8_565
Ti5 Ti6 3.3145(9) .
Ti6 O16 1.943(2) 8_565
Ti6 O19 1.969(2) 8_565
Ti6 Ti9 2.9762(7) .
Ti6 Ti9 2.9762(7) 8_565
Ti6 Ti5 3.3145(9) 8_565
Ti7 O1 2.195(2) 8_565
Ti7 Ti9 3.0369(10) .
Ti7 Ti8 3.2994(9) .
Ti7 Ti10 3.3038(10) .
Ti8 O4 2.079(3) 8_565
Ti8 O1 2.199(2) 8_565
Ti8 Ti2 3.0361(10) 8_565
Ti8 Ti10 3.2963(10) .
Ti9 Ti10 2.9650(9) .
Ti10 O4 1.955(3) 8_565
Ti10 O1 2.209(2) 8_565
Ti10 Ti2 2.9655(10) 8_565
